data_4114718
loop_
_publ_author_name
'Steven R. Angle'
'Nahla A. El-Said'

_publ_section_title
;
 Stereoselective Synthesis of Tetrahydrofurans via Formal
 [3+2]-Cycloaddition of Aldehydes and Allylsilanes. Formal Total Synthesis
 of the Muscarine Alkaloids (-)-Allomuscarine and (+)-Epimuscarine
;
_journal_name_full 'Journal of the American Chemical Society'
_journal_page_first 3608
_journal_page_last 3613
_journal_paper_doi 10.1021/ja012193b
_journal_volume 124
_journal_year 2002
_chemical_formula_sum 'C26 H22 N2 O9'
_chemical_formula_weight 506.46
_chemical_name_systematic
; 
 ? 
;
_space_group_IT_number 15
_symmetry_cell_setting monoclinic
_symmetry_space_group_name_Hall '-C 2yc'
_symmetry_space_group_name_H-M 'C 1 2/c 1'
_atom_sites_solution_hydrogens geom
_atom_sites_solution_primary direct
_atom_sites_solution_secondary difmap
_audit_creation_method SHELXL-97
_cell_angle_alpha 90.00
_cell_angle_beta 102.938(3)
_cell_angle_gamma 90.00
_cell_formula_units_Z 8
_cell_length_a 21.832(3)
_cell_length_b 16.948(3)
_cell_length_c 13.0648(19)
_cell_measurement_temperature 213(2)
_cell_volume 4711.4(13)
_computing_structure_refinement 'SHELXL-97 (Sheldrick, 1997)'
_computing_structure_solution 'SHELXS-97 (Sheldrick, 1990)'
_diffrn_ambient_temperature 213(2)
_diffrn_measured_fraction_theta_full 0.999
_diffrn_measured_fraction_theta_max 0.999
_diffrn_radiation_monochromator graphite
_diffrn_radiation_source 'Normal-focus sealed tube'
_diffrn_radiation_type MoK\a
_diffrn_radiation_wavelength 0.71073
_diffrn_reflns_av_R_equivalents 0.0280
_diffrn_reflns_av_sigmaI/netI 0.0248
_diffrn_reflns_limit_h_max 25
_diffrn_reflns_limit_h_min -27
_diffrn_reflns_limit_k_max 20
_diffrn_reflns_limit_k_min -21
_diffrn_reflns_limit_l_max 10
_diffrn_reflns_limit_l_min -16
_diffrn_reflns_number 14022
_diffrn_reflns_theta_full 26.37
_diffrn_reflns_theta_max 26.37
_diffrn_reflns_theta_min 1.54
_exptl_absorpt_coefficient_mu 0.109
_exptl_crystal_density_diffrn 1.428
_exptl_crystal_F_000 2112
_refine_diff_density_max 0.223
_refine_diff_density_min -0.158
_refine_diff_density_rms 0.032
_refine_ls_extinction_method none
_refine_ls_goodness_of_fit_ref 1.015
_refine_ls_hydrogen_treatment mixed
_refine_ls_matrix_type full
_refine_ls_number_parameters 335
_refine_ls_number_reflns 4832
_refine_ls_number_restraints 0
_refine_ls_restrained_S_all 1.015
_refine_ls_R_factor_all 0.0495
_refine_ls_R_factor_gt 0.0360
_refine_ls_shift/su_max 0.000
_refine_ls_shift/su_mean 0.000
_refine_ls_structure_factor_coef Fsqd
_refine_ls_weighting_details 'calc w=1/[\s^2^(Fo^2^)+(0.0581P)^2^+1.2893P] where P=(Fo^2^+2Fc^2^)/3'
_refine_ls_weighting_scheme calc
_refine_ls_wR_factor_gt 0.0972
_refine_ls_wR_factor_ref 0.1060
_reflns_number_gt 3759
_reflns_number_total 4832
_reflns_threshold_expression >2sigma(I)
_cod_data_source_file ja012193b_s8_3.cif
_cod_data_source_block sa121m
_cod_original_cell_volume 4711.3(12)
_cod_database_code 4114718

loop_
_symmetry_equiv_pos_as_xyz
'x, y, z'
'-x, y, -z+1/2'
'x+1/2, y+1/2, z'
'-x+1/2, y+1/2, -z+1/2'
'-x, -y, -z'
'x, -y, z-1/2'
'-x+1/2, -y+1/2, -z'
'x+1/2, -y+1/2, z-1/2'

loop_
_atom_site_label
_atom_site_type_symbol
_atom_site_fract_x
_atom_site_fract_y
_atom_site_fract_z
_atom_site_U_iso_or_equiv
_atom_site_adp_type
_atom_site_occupancy
_atom_site_symmetry_multiplicity
_atom_site_calc_flag
_atom_site_refinement_flags
O1 O 0.31370(4) 0.18543(5) 0.06728(7) 0.0350(2) Uani 1 1 d .
C2 C 0.25572(6) 0.15692(7) 0.08668(10) 0.0334(3) Uani 1 1 d .
H2 H 0.2206 0.1748 0.0295 0.040 Uiso 1 1 calc R
C3 C 0.25029(6) 0.19704(7) 0.19033(11) 0.0342(3) Uani 1 1 d .
H3 H 0.2356 0.1592 0.2374 0.041 Uiso 1 1 calc R
C4 C 0.31657(6) 0.22652(8) 0.23949(11) 0.0363(3) Uani 1 1 d .
H4 H 0.3168 0.2845 0.2308 0.044 Uiso 1 1 calc R
C5 C 0.35613(6) 0.19088(8) 0.16815(11) 0.0347(3) Uani 1 1 d .
H5 H 0.3684 0.1368 0.1931 0.042 Uiso 1 1 calc R
C6 C 0.33978(8) 0.20853(11) 0.35557(12) 0.0548(4) Uani 1 1 d .
H6A H 0.3121 0.2332 0.3948 0.082 Uiso 1 1 calc R
H6B H 0.3820 0.2290 0.3797 0.082 Uiso 1 1 calc R
H6C H 0.3400 0.1519 0.3663 0.082 Uiso 1 1 calc R
C7 C 0.25478(6) 0.06685(8) 0.09326(10) 0.0343(3) Uani 1 1 d .
C8 C 0.30164(7) 0.02226(8) 0.06494(11) 0.0400(3) Uani 1 1 d .
H8 H 0.3344 0.0477 0.0420 0.048 Uiso 1 1 calc R
C9 C 0.30059(8) -0.05961(9) 0.07017(12) 0.0484(4) Uani 1 1 d .
H9 H 0.3328 -0.0891 0.0514 0.058 Uiso 1 1 calc R
C10 C 0.25266(8) -0.09768(8) 0.10263(13) 0.0512(4) Uani 1 1 d .
H10 H 0.2521 -0.1531 0.1063 0.061 Uiso 1 1 calc R
C11 C 0.20518(8) -0.05379(9) 0.12990(12) 0.0490(4) Uani 1 1 d .
H11 H 0.1721 -0.0796 0.1515 0.059 Uiso 1 1 calc R
C12 C 0.20625(7) 0.02787(8) 0.12558(12) 0.0415(3) Uani 1 1 d .
H12 H 0.1740 0.0572 0.1446 0.050 Uiso 1 1 calc R
O2 O 0.21043(4) 0.26632(5) 0.17272(7) 0.0367(2) Uani 1 1 d .
O3 O 0.12393(5) 0.19008(6) 0.13589(10) 0.0529(3) Uani 1 1 d .
C13 C 0.14843(6) 0.25422(8) 0.14855(11) 0.0380(3) Uani 1 1 d .
C14 C 0.11289(6) 0.32980(8) 0.14189(11) 0.0356(3) Uani 1 1 d .
C15 C 0.04805(7) 0.32610(9) 0.12369(13) 0.0472(4) Uani 1 1 d .
H15 H 0.0277 0.2769 0.1133 0.057 Uiso 1 1 calc R
C16 C 0.01295(7) 0.39417(8) 0.12072(13) 0.0456(4) Uani 1 1 d .
H16 H -0.0311 0.3920 0.1091 0.055 Uiso 1 1 calc R
C17 C 0.04412(6) 0.46506(8) 0.13516(10) 0.0361(3) Uani 1 1 d .
C18 C 0.10853(7) 0.47066(8) 0.15256(12) 0.0403(3) Uani 1 1 d .
H18 H 0.1286 0.5201 0.1618 0.048 Uiso 1 1 calc R
C19 C 0.14300(6) 0.40220(8) 0.15616(11) 0.0392(3) Uani 1 1 d .
H19 H 0.1871 0.4047 0.1683 0.047 Uiso 1 1 calc R
N1 N 0.00741(6) 0.53811(7) 0.13217(9) 0.0424(3) Uani 1 1 d .
O4 O -0.04895(5) 0.53251(7) 0.12620(10) 0.0597(3) Uani 1 1 d .
O5 O 0.03496(5) 0.60116(6) 0.13631(10) 0.0595(3) Uani 1 1 d .
C20 C 0.41413(7) 0.23474(8) 0.15907(13) 0.0413(3) Uani 1 1 d .
H20A H 0.4466 0.2287 0.2239 0.050 Uiso 1 1 calc R
H20B H 0.4305 0.2134 0.1008 0.050 Uiso 1 1 calc R
O6 O 0.39861(4) 0.31764(5) 0.14074(8) 0.0415(2) Uani 1 1 d .
O7 O 0.49716(5) 0.34189(6) 0.12476(9) 0.0539(3) Uani 1 1 d .
C21 C 0.44591(6) 0.36468(8) 0.12963(11) 0.0385(3) Uani 1 1 d .
C22 C 0.42678(6) 0.44960(8) 0.12566(10) 0.0369(3) Uani 1 1 d .
C23 C 0.47099(7) 0.50620(9) 0.11421(12) 0.0453(4) Uani 1 1 d .
H23 H 0.5113 0.4904 0.1083 0.054 Uiso 1 1 calc R
C24 C 0.45579(7) 0.58545(9) 0.11152(12) 0.0463(4) Uani 1 1 d .
H24 H 0.4854 0.6240 0.1038 0.056 Uiso 1 1 calc R
C25 C 0.39632(7) 0.60653(8) 0.12049(11) 0.0387(3) Uani 1 1 d .
C26 C 0.35164(7) 0.55187(8) 0.13220(11) 0.0406(3) Uani 1 1 d .
H26 H 0.3114 0.5680 0.1382 0.049 Uiso 1 1 calc R
C27 C 0.36737(7) 0.47271(8) 0.13492(11) 0.0394(3) Uani 1 1 d .
H27 H 0.3377 0.4344 0.1431 0.047 Uiso 1 1 calc R
N2 N 0.37866(7) 0.69066(7) 0.11606(10) 0.0453(3) Uani 1 1 d .
O8 O 0.41955(6) 0.73941(7) 0.11557(13) 0.0735(4) Uani 1 1 d .
O9 O 0.32411(6) 0.70791(6) 0.11230(9) 0.0554(3) Uani 1 1 d .

loop_
_atom_site_aniso_label
_atom_site_aniso_U_11
_atom_site_aniso_U_22
_atom_site_aniso_U_33
_atom_site_aniso_U_23
_atom_site_aniso_U_13
_atom_site_aniso_U_12
O1 0.0360(5) 0.0345(5) 0.0353(5) 0.0037(4) 0.0094(4) 0.0008(4)
C2 0.0329(7) 0.0314(7) 0.0358(7) 0.0022(5) 0.0075(5) 0.0022(5)
C3 0.0366(7) 0.0279(6) 0.0393(7) 0.0031(5) 0.0111(6) 0.0056(5)
C4 0.0371(7) 0.0304(7) 0.0406(8) -0.0007(5) 0.0068(6) 0.0054(5)
C5 0.0368(7) 0.0291(6) 0.0372(7) 0.0008(5) 0.0062(6) 0.0043(5)
C6 0.0555(10) 0.0682(11) 0.0382(8) -0.0066(7) 0.0050(7) 0.0183(8)
C7 0.0391(7) 0.0314(7) 0.0307(7) -0.0003(5) 0.0044(5) 0.0016(6)
C8 0.0434(8) 0.0362(7) 0.0399(8) -0.0041(6) 0.0079(6) 0.0021(6)
C9 0.0560(9) 0.0370(8) 0.0499(9) -0.0087(7) 0.0067(7) 0.0079(7)
C10 0.0713(11) 0.0279(7) 0.0502(9) -0.0021(6) 0.0046(8) -0.0007(7)
C11 0.0622(10) 0.0383(8) 0.0470(9) 0.0009(7) 0.0136(7) -0.0086(7)
C12 0.0474(8) 0.0358(7) 0.0425(8) -0.0025(6) 0.0124(6) -0.0007(6)
O2 0.0333(5) 0.0300(5) 0.0474(6) 0.0003(4) 0.0103(4) 0.0060(4)
O3 0.0408(6) 0.0353(6) 0.0810(8) -0.0052(5) 0.0106(5) -0.0003(5)
C13 0.0341(7) 0.0360(7) 0.0443(8) -0.0021(6) 0.0099(6) 0.0003(6)
C14 0.0335(7) 0.0351(7) 0.0391(7) -0.0013(6) 0.0099(6) 0.0028(5)
C15 0.0345(8) 0.0365(8) 0.0710(11) -0.0024(7) 0.0125(7) -0.0020(6)
C16 0.0302(7) 0.0430(8) 0.0640(10) -0.0013(7) 0.0114(6) 0.0022(6)
C17 0.0368(7) 0.0377(7) 0.0344(7) -0.0002(5) 0.0093(6) 0.0076(6)
C18 0.0379(8) 0.0338(7) 0.0480(9) -0.0043(6) 0.0068(6) -0.0004(6)
C19 0.0308(7) 0.0395(7) 0.0471(8) -0.0020(6) 0.0081(6) 0.0008(6)
N1 0.0416(7) 0.0428(7) 0.0418(7) -0.0020(5) 0.0070(5) 0.0085(6)
O4 0.0390(6) 0.0567(7) 0.0843(9) -0.0003(6) 0.0156(6) 0.0142(5)
O5 0.0546(7) 0.0372(6) 0.0828(9) -0.0043(5) 0.0069(6) 0.0065(5)
C20 0.0385(8) 0.0301(7) 0.0554(9) 0.0017(6) 0.0108(6) 0.0045(6)
O6 0.0365(5) 0.0301(5) 0.0581(7) 0.0027(4) 0.0108(5) 0.0008(4)
O7 0.0433(6) 0.0460(6) 0.0780(8) 0.0086(5) 0.0252(5) 0.0038(5)
C21 0.0374(8) 0.0397(7) 0.0396(8) 0.0027(6) 0.0109(6) -0.0009(6)
C22 0.0396(7) 0.0358(7) 0.0357(7) 0.0024(6) 0.0095(6) -0.0022(6)
C23 0.0409(8) 0.0428(8) 0.0558(10) 0.0031(7) 0.0186(7) -0.0025(6)
C24 0.0459(8) 0.0393(8) 0.0570(9) 0.0034(7) 0.0184(7) -0.0086(7)
C25 0.0466(8) 0.0340(7) 0.0362(7) 0.0003(6) 0.0109(6) -0.0022(6)
C26 0.0401(8) 0.0391(7) 0.0450(8) 0.0004(6) 0.0146(6) -0.0012(6)
C27 0.0393(8) 0.0362(7) 0.0441(8) 0.0026(6) 0.0124(6) -0.0053(6)
N2 0.0557(8) 0.0349(6) 0.0474(7) -0.0008(5) 0.0161(6) -0.0042(6)
O8 0.0665(8) 0.0381(6) 0.1205(12) 0.0007(7) 0.0308(8) -0.0129(6)
O9 0.0585(7) 0.0419(6) 0.0701(8) 0.0029(5) 0.0233(6) 0.0065(5)

loop_
_atom_type_symbol
_atom_type_description
_atom_type_scat_dispersion_real
_atom_type_scat_dispersion_imag
_atom_type_scat_source
C C 0.0033 0.0016 'International Tables Vol C Tables 4.2.6.8 and 6.1.1.4'
H H 0.0000 0.0000 'International Tables Vol C Tables 4.2.6.8 and 6.1.1.4'
N N 0.0061 0.0033 'International Tables Vol C Tables 4.2.6.8 and 6.1.1.4'
O O 0.0106 0.0060 'International Tables Vol C Tables 4.2.6.8 and 6.1.1.4'

loop_
_geom_angle_atom_site_label_1
_geom_angle_atom_site_label_2
_geom_angle_atom_site_label_3
_geom_angle
C2 O1 C5 105.92(9)
O1 C2 C7 111.76(10)
O1 C2 C3 104.58(10)
C7 C2 C3 112.70(10)
O2 C3 C4 106.26(10)
O2 C3 C2 112.27(11)
C4 C3 C2 105.13(10)
C6 C4 C3 115.25(12)
C6 C4 C5 114.93(11)
C3 C4 C5 103.03(11)
O1 C5 C20 110.08(11)
O1 C5 C4 104.39(10)
C20 C5 C4 117.10(11)
C8 C7 C12 118.64(12)
C8 C7 C2 120.59(12)
C12 C7 C2 120.75(12)
C7 C8 C9 120.64(14)
C10 C9 C8 120.39(14)
C9 C10 C11 119.48(14)
C12 C11 C10 120.35(14)
C11 C12 C7 120.48(14)
C13 O2 C3 117.01(10)
O3 C13 O2 124.45(12)
O3 C13 C14 123.89(13)
O2 C13 C14 111.64(11)
C15 C14 C19 120.00(12)
C15 C14 C13 118.07(12)
C19 C14 C13 121.92(12)
C16 C15 C14 120.47(13)
C17 C16 C15 118.20(13)
C16 C17 C18 122.65(12)
C16 C17 N1 118.87(12)
C18 C17 N1 118.48(12)
C17 C18 C19 118.52(13)
C18 C19 C14 120.16(13)
O4 N1 O5 123.44(12)
O4 N1 C17 118.19(12)
O5 N1 C17 118.37(12)
O6 C20 C5 108.87(11)
C21 O6 C20 115.91(11)
O7 C21 O6 124.48(13)
O7 C21 C22 124.38(13)
O6 C21 C22 111.14(11)
C27 C22 C23 119.97(13)
C27 C22 C21 121.89(12)
C23 C22 C21 118.13(13)
C24 C23 C22 120.27(14)
C25 C24 C23 118.39(13)
C24 C25 C26 122.65(13)
C24 C25 N2 119.39(12)
C26 C25 N2 117.95(13)
C25 C26 C27 118.48(13)
C26 C27 C22 120.24(13)
O9 N2 O8 123.30(13)
O9 N2 C25 118.61(12)
O8 N2 C25 118.09(13)

loop_
_geom_bond_atom_site_label_1
_geom_bond_atom_site_label_2
_geom_bond_distance
O1 C2 1.4297(15)
O1 C5 1.4342(17)
C2 C7 1.5293(18)
C2 C3 1.5434(18)
C3 O2 1.4487(15)
C3 C4 1.5296(19)
C4 C6 1.518(2)
C4 C5 1.5298(18)
C5 C20 1.4958(19)
C7 C8 1.3870(19)
C7 C12 1.3920(19)
C8 C9 1.390(2)
C9 C10 1.375(2)
C10 C11 1.386(2)
C11 C12 1.386(2)
O2 C13 1.3353(16)
O3 C13 1.2063(16)
C13 C14 1.4899(19)
C14 C15 1.3834(19)
C14 C19 1.3847(19)
C15 C16 1.381(2)
C16 C17 1.373(2)
C17 C18 1.3767(19)
C17 N1 1.4705(17)
C18 C19 1.3779(19)
N1 O4 1.2190(16)
N1 O5 1.2214(16)
C20 O6 1.4525(15)
O6 C21 1.3379(16)
O7 C21 1.1986(17)
C21 C22 1.4963(19)
C22 C27 1.3859(19)
C22 C23 1.3923(19)
C23 C24 1.382(2)
C24 C25 1.377(2)
C25 C26 1.3785(19)
C25 N2 1.4748(18)
C26 C27 1.3833(19)
N2 O9 1.2166(16)
N2 O8 1.2174(16)

loop_
_geom_torsion_atom_site_label_1
_geom_torsion_atom_site_label_2
_geom_torsion_atom_site_label_3
_geom_torsion_atom_site_label_4
_geom_torsion
C5 O1 C2 C7 -85.18(12)
C5 O1 C2 C3 37.04(12)
O1 C2 C3 O2 98.13(12)
C7 C2 C3 O2 -140.27(11)
O1 C2 C3 C4 -16.97(13)
C7 C2 C3 C4 104.63(12)
O2 C3 C4 C6 107.16(13)
C2 C3 C4 C6 -133.64(12)
O2 C3 C4 C5 -126.86(10)
C2 C3 C4 C5 -7.66(13)
C2 O1 C5 C20 -169.05(10)
C2 O1 C5 C4 -42.57(12)
C6 C4 C5 O1 156.03(12)
C3 C4 C5 O1 29.84(12)
C6 C4 C5 C20 -82.00(16)
C3 C4 C5 C20 151.81(12)
O1 C2 C7 C8 -10.10(17)
C3 C2 C7 C8 -127.54(13)
O1 C2 C7 C12 171.30(12)
C3 C2 C7 C12 53.86(17)
C12 C7 C8 C9 -0.9(2)
C2 C7 C8 C9 -179.53(13)
C7 C8 C9 C10 0.6(2)
C8 C9 C10 C11 0.2(2)
C9 C10 C11 C12 -0.7(2)
C10 C11 C12 C7 0.4(2)
C8 C7 C12 C11 0.4(2)
C2 C7 C12 C11 179.05(13)
C4 C3 O2 C13 -167.79(11)
C2 C3 O2 C13 77.80(14)
C3 O2 C13 O3 -3.6(2)
C3 O2 C13 C14 174.90(11)
O3 C13 C14 C15 2.3(2)
O2 C13 C14 C15 -176.15(13)
O3 C13 C14 C19 -179.47(14)
O2 C13 C14 C19 2.06(19)
C19 C14 C15 C16 -0.7(2)
C13 C14 C15 C16 177.55(14)
C14 C15 C16 C17 0.7(2)
C15 C16 C17 C18 -0.1(2)
C15 C16 C17 N1 179.97(13)
C16 C17 C18 C19 -0.4(2)
N1 C17 C18 C19 179.52(13)
C17 C18 C19 C14 0.4(2)
C15 C14 C19 C18 0.2(2)
C13 C14 C19 C18 -178.01(13)
C16 C17 N1 O4 6.4(2)
C18 C17 N1 O4 -173.53(13)
C16 C17 N1 O5 -173.99(14)
C18 C17 N1 O5 6.1(2)
O1 C5 C20 O6 71.69(14)
C4 C5 C20 O6 -47.28(16)
C5 C20 O6 C21 -179.26(11)
C20 O6 C21 O7 6.8(2)
C20 O6 C21 C22 -172.37(11)
O7 C21 C22 C27 -177.95(14)
O6 C21 C22 C27 1.20(19)
O7 C21 C22 C23 0.9(2)
O6 C21 C22 C23 -179.97(12)
C27 C22 C23 C24 -0.3(2)
C21 C22 C23 C24 -179.15(14)
C22 C23 C24 C25 0.0(2)
C23 C24 C25 C26 0.1(2)
C23 C24 C25 N2 -178.98(14)
C24 C25 C26 C27 -0.1(2)
N2 C25 C26 C27 179.08(12)
C25 C26 C27 C22 -0.2(2)
C23 C22 C27 C26 0.4(2)
C21 C22 C27 C26 179.19(13)
C24 C25 N2 O9 171.91(14)
C26 C25 N2 O9 -7.2(2)
C24 C25 N2 O8 -7.5(2)
C26 C25 N2 O8 173.30(14)
